data_7160876
loop_
_publ_author_name
'Kuznetsov, Roman'
'Kantin, Grigory'
'Sapegin, Alexander'
'Novikov, Mikhail Sergeevich'
'Dar'in, Dmitry'

_publ_section_title
;
 Elucidating the mechanism, origin of regioselectivity and substrate scope
 of structurally diverse 1,2,4-triazoles synthesis via rare type of diazo
 compounds reactivity
;
_journal_name_full 'Organic &amp; Biomolecular Chemistry'
_journal_paper_doi 10.1039/D5OB01650A
_journal_year 2025
_chemical_formula_moiety '0.571(C18 H14 Cl N3 O2)'
_chemical_formula_sum 'C10.29 H8 Cl0.57 N1.71 O1.14'
_chemical_formula_weight 194.15
_space_group_crystal_system monoclinic
_space_group_IT_number 14
_space_group_name_Hall '-P 2ybc'
_space_group_name_H-M_alt 'P 1 21/c 1'
_atom_sites_solution_hydrogens geom
_atom_sites_solution_primary dual
_audit_creation_date 2025-09-03
_audit_creation_method
;
Olex2 1.5
(compiled 2025.07.13 svn.rb7424aed for OlexSys, GUI svn.r7314)
;
_audit_update_record
;
2025-09-14 deposited with the CCDC.	2025-11-26 downloaded from the CCDC.
;
_cell_angle_alpha 90
_cell_angle_beta 104.0140(10)
_cell_angle_gamma 90
_cell_formula_units_Z 7
_cell_length_a 18.05750(10)
_cell_length_b 9.68530(10)
_cell_length_c 9.10770(10)
_cell_measurement_reflns_used 20622
_cell_measurement_temperature 100(2)
_cell_measurement_theta_max 78.2920
_cell_measurement_theta_min 2.5600
_cell_volume 1545.46(3)
_computing_cell_refinement 'CrysAlisPro 1.171.43.136a (Rigaku OD, 2024)'
_computing_data_collection 'CrysAlisPro 1.171.43.136a (Rigaku OD, 2024)'
_computing_data_reduction 'CrysAlisPro 1.171.43.136a (Rigaku OD, 2024)'
_computing_molecular_graphics 'Olex2 1.5 (Dolomanov et al., 2009)'
_computing_publication_material 'Olex2 1.5 (Dolomanov et al., 2009)'
_computing_structure_refinement 'SHELXL 2014/7 (Sheldrick, 2015)'
_computing_structure_solution 'SHELXT 2018/2 (Sheldrick, 2018)'
_diffrn_ambient_environment N~2~
_diffrn_ambient_temperature 100(2)
_diffrn_detector 'Hybrid Pixel Array Detector'
_diffrn_detector_area_resol_mean 10.0000
_diffrn_detector_type HyPix
_diffrn_measured_fraction_theta_full 1.000
_diffrn_measured_fraction_theta_max 0.970
_diffrn_measurement_details
;
List of Runs (angles in degrees, time in seconds):

  # Type    Start    End  Width  t~exp~   \w     \q     \k     \f   Frames
#--------------------------------------------------------------------------
  1  \w    -26.00  28.00   0.50    0.05    --  -47.34  19.00  30.00  108
  2  \w    -42.00  26.00   0.50    0.05    --  -47.34  37.00  90.00  136
  3  \w    -70.00  25.00   0.50    0.05    --  -47.34  77.00 -30.00  190
  4  \w    -70.00  25.00   0.50    0.05    --  -47.34  77.00 -30.00  190
  5  \w    -26.00  28.00   0.50    0.05    --  -47.34  19.00-120.00  108
  6  \w   -106.00 -33.00   0.50    0.20    -- -106.00  77.00 -60.00  146
  7  \w    -71.00 -33.00   0.50    0.20    -- -106.00  61.00-120.00   76
  8  \w   -106.00 -33.00   0.50    0.20    -- -106.00  77.00 -90.00  146
  9  \w   -125.00 -33.00   0.50    0.20    -- -106.00 143.00 -52.05  184
 10  \w   -125.00 -33.00   0.50    0.20    -- -106.00 143.00 -52.05  184
 11  \w   -112.00 -36.00   0.50    0.20    -- -106.00 125.00  60.00  152
 12  \w   -122.00 -33.00   0.50    0.20    -- -106.00 139.00  56.22  178
 13  \w   -127.00 -33.00   0.50    0.20    -- -106.00 146.00 113.24  188
 14  \w   -127.00 -33.00   0.50    0.20    -- -106.00 146.00 113.24  188
 15  \w   -118.00 -35.00   0.50    0.20    -- -106.00 134.00  89.33  166
 16  \w   -112.00 -36.00   0.50    0.20    -- -106.00 125.00  60.00  152
 17  \w   -112.00 -36.00   0.50    0.20    -- -106.00 125.00 -90.00  152
 18  \w   -108.00 -36.00   0.50    0.20    -- -106.00 110.00 -82.47  144
 19  \w   -108.00 -36.00   0.50    0.20    -- -106.00 110.00 -82.47  144
 20  \w   -108.00 -37.00   0.50    0.20    -- -106.00 111.00 -42.29  142
 21  \w   -177.00 -92.00   0.50    0.20    -- -106.00 -15.00 150.00  170
 22  \w   -177.00 -92.00   0.50    0.20    -- -106.00 -51.00  73.37  170
 23  \w   -177.00 -86.00   0.50    0.20    -- -106.00 -69.00-134.59  182
 24  \w   -177.00 -87.00   0.50    0.20    -- -106.00 -68.00-169.58  180
 25  \w   -177.00 -87.00   0.50    0.20    -- -106.00 -68.00-169.58  180
 26  \w   -177.00 -92.00   0.50    0.20    -- -106.00 -51.00-107.28  170
 27  \w   -177.00 -92.00   0.50    0.20    -- -106.00 -48.00 -36.58  170
 28  \w   -177.00 -93.00   0.50    0.20    -- -106.00 -47.00 146.20  168
 29  \w   -122.00 -35.00   0.50    0.05    --  -47.34 -19.00  60.00  174
 30  \w     54.00  96.00   0.50    0.20    --  113.25 -77.00  30.00   84
 31  \w     44.00  70.00   0.50    0.20    --  113.25 -61.00  60.00   52
 32  \w     43.00  69.00   0.50    0.20    --  113.25 -61.00   0.00   52
 33  \w     42.00  67.00   0.50    0.20    --  113.25 -61.00-150.00   50
 34  \w     44.00  71.00   0.50    0.20    --  113.25 -61.00-180.00   54
 35  \w     13.00  93.00   0.50    0.05    --   47.34-125.00 -60.00  160
 36  \w     13.00  93.00   0.50    0.05    --   47.34-125.00-120.00  160
 37  \w     71.00 102.00   0.50    0.20    --  113.25-125.00 -90.00   62
 38  \w     52.00 103.00   0.50    0.20    --  113.25 -94.00-180.00  102
 39  \w     80.00 109.00   0.50    0.20    --  113.25-125.00  30.00   58
 40  \w     48.00  95.00   0.50    0.20    --  113.25-108.00  36.68   94
 41  \w     43.00  69.00   0.50    0.20    --  113.25 -94.00  60.00   52
 42  \w     43.00 102.00   0.50    0.20    --  113.25 -94.00 150.00  118
 43  \w    112.00 158.00   0.50    0.20    --  113.25  15.00  60.00   92
 44  \w     97.00 164.00   0.50    0.20    --  113.25  61.00  60.00  134
 45  \w    -27.00  26.00   0.50    0.05    --   47.34 -19.00-120.00  106
;
_diffrn_measurement_device 'four-circle diffractometer'
_diffrn_measurement_device_type 'XtaLAB Synergy, Single source at home/near, HyPix'
_diffrn_measurement_method '\w scans'
_diffrn_orient_matrix_type 'CrysAlisPro convention (1999,Acta A55,543-557)'
_diffrn_orient_matrix_UB_11 -0.0855528000
_diffrn_orient_matrix_UB_12 -0.0086621000
_diffrn_orient_matrix_UB_13 -0.0030099000
_diffrn_orient_matrix_UB_21 0.0015562000
_diffrn_orient_matrix_UB_22 -0.1568745000
_diffrn_orient_matrix_UB_23 -0.0268692000
_diffrn_orient_matrix_UB_31 0.0203114000
_diffrn_orient_matrix_UB_32 -0.0246596000
_diffrn_orient_matrix_UB_33 0.1722314000
_diffrn_radiation_monochromator mirror
_diffrn_radiation_probe x-ray
_diffrn_radiation_type 'Cu K\a'
_diffrn_radiation_wavelength 1.54184
_diffrn_reflns_av_R_equivalents 0.0428
_diffrn_reflns_av_unetI/netI 0.0213
_diffrn_reflns_Laue_measured_fraction_full 1.000
_diffrn_reflns_Laue_measured_fraction_max 0.970
_diffrn_reflns_limit_h_max 22
_diffrn_reflns_limit_h_min -22
_diffrn_reflns_limit_k_max 12
_diffrn_reflns_limit_k_min -11
_diffrn_reflns_limit_l_max 11
_diffrn_reflns_limit_l_min -9
_diffrn_reflns_number 30604
_diffrn_reflns_point_group_measured_fraction_full 1.000
_diffrn_reflns_point_group_measured_fraction_max 0.970
_diffrn_reflns_theta_full 67.684
_diffrn_reflns_theta_max 79.923
_diffrn_reflns_theta_min 2.522
_diffrn_source 'micro-focus sealed X-ray tube'
_diffrn_source_type 'PhotonJet (Cu) X-ray Source'
_exptl_absorpt_coefficient_mu 2.328
_exptl_absorpt_correction_T_max 1.00000
_exptl_absorpt_correction_T_min 0.69779
_exptl_absorpt_correction_type multi-scan
_exptl_absorpt_process_details
;
CrysAlisPro 1.171.43.136a (Rigaku Oxford Diffraction, 2024)
Empirical absorption correction using spherical harmonics,
implemented in SCALE3 ABSPACK scaling algorithm.
;
_exptl_crystal_colour 'light white'
_exptl_crystal_colour_modifier light
_exptl_crystal_colour_primary white
_exptl_crystal_density_diffrn 1.460
_exptl_crystal_description prism
_exptl_crystal_F_000 704
_exptl_crystal_size_max 0.14
_exptl_crystal_size_mid 0.09
_exptl_crystal_size_min 0.08
_refine_diff_density_max 0.323
_refine_diff_density_min -0.229
_refine_diff_density_rms 0.053
_refine_ls_extinction_method none
_refine_ls_goodness_of_fit_ref 1.076
_refine_ls_hydrogen_treatment constr
_refine_ls_matrix_type full
_refine_ls_number_parameters 217
_refine_ls_number_reflns 3270
_refine_ls_number_restraints 0
_refine_ls_restrained_S_all 1.076
_refine_ls_R_factor_all 0.0372
_refine_ls_R_factor_gt 0.0359
_refine_ls_shift/su_max 0.000
_refine_ls_shift/su_mean 0.000
_refine_ls_structure_factor_coef Fsqd
_refine_ls_weighting_details 'w=1/[\s^2^(Fo^2^)+(0.0572P)^2^+0.6855P] where P=(Fo^2^+2Fc^2^)/3'
_refine_ls_weighting_scheme calc
_refine_ls_wR_factor_gt 0.0981
_refine_ls_wR_factor_ref 0.0995
_reflns_Friedel_coverage 0.000
_reflns_number_gt 3097
_reflns_number_total 3270
_reflns_threshold_expression 'I > 2\s(I)'
_cod_data_source_file d5ob01650a2.cif
_cod_data_source_block 047-648_auto
_cod_database_code 7160876
_shelx_shelxl_version_number 2014/7
_chemical_oxdiff_formula C18H14ClN3O3
_shelx_space_group_comment
;
The symmetry employed for this shelxl refinement is uniquely defined
by the following loop, which should always be used as a source of
symmetry information in preference to the above space-group names.
They are only intended as comments.
;
_shelx_estimated_absorpt_t_max 0.836
_shelx_estimated_absorpt_t_min 0.736
_olex2_refinement_description
;
1. Fixed Uiso
 At 1.2 times of:
  All C(H) groups, All C(H,H) groups
2.a Ternary CH refined with riding coordinates:
 C15(H15)
2.b Secondary CH2 refined with riding coordinates:
 C16(H16a,H16b), C17(H17a,H17b)
2.c Aromatic/amide H refined with riding coordinates:
 C10(H10), C4(H4), C8(H8), C13(H13), C14(H14), C11(H11), C5(H5), C6(H6), C7(H7)
;
_olex2_submission_special_instructions 'No special instructions were received'
_oxdiff_exptl_absorpt_empirical_details
;
Empirical correction (ABSPACK) includes:
- Absorption correction using spherical harmonics
- Frame scaling
;
_oxdiff_exptl_absorpt_empirical_full_max 1.751
_oxdiff_exptl_absorpt_empirical_full_min 0.783

loop_
_space_group_symop_operation_xyz
'x, y, z'
'-x, y+1/2, -z+1/2'
'-x, -y, -z'
'x, -y-1/2, z-1/2'

loop_
_atom_site_label
_atom_site_type_symbol
_atom_site_fract_x
_atom_site_fract_y
_atom_site_fract_z
_atom_site_U_iso_or_equiv
_atom_site_adp_type
_atom_site_occupancy
_atom_site_site_symmetry_order
_atom_site_calc_flag
_atom_site_refinement_flags_posn
_atom_site_refinement_flags_adp
_atom_site_refinement_flags_occupancy
_atom_site_disorder_assembly
_atom_site_disorder_group
Cl1 Cl 0.43353(2) 0.24754(3) -0.03941(4) 0.02482(12) Uani 1 1 d . . . . .
O2 O 0.95770(5) 0.08783(10) 0.77292(11) 0.0208(2) Uani 1 1 d . . . . .
O1 O 0.94606(6) 0.29030(11) 0.65133(11) 0.0235(2) Uani 1 1 d . . . . .
N3 N 0.70990(6) 0.45717(11) 0.57080(12) 0.0164(2) Uani 1 1 d . . . . .
N1 N 0.78958(6) 0.29492(11) 0.67836(12) 0.0160(2) Uani 1 1 d . . . . .
N2 N 0.74431(6) 0.23378(11) 0.55369(12) 0.0170(2) Uani 1 1 d . . . . .
C1 C 0.69692(7) 0.33507(13) 0.49418(14) 0.0163(3) Uani 1 1 d . . . . .
C2 C 0.76834(7) 0.42897(13) 0.68609(14) 0.0158(2) Uani 1 1 d . . . . .
C3 C 0.80182(7) 0.52908(13) 0.80576(14) 0.0167(3) Uani 1 1 d . . . . .
C9 C 0.63418(7) 0.31473(13) 0.35913(14) 0.0167(3) Uani 1 1 d . . . . .
C15 C 0.84818(7) 0.21447(13) 0.77958(14) 0.0164(3) Uani 1 1 d . . . . .
H15 H 0.8609 0.2624 0.8918 0.020 Uiso 1 1 calc R U . . .
C10 C 0.58960(8) 0.42647(14) 0.29307(15) 0.0195(3) Uani 1 1 d . . . . .
H10 H 0.6031 0.5297 0.3379 0.023 Uiso 1 1 calc R U . . .
C16 C 0.83043(7) 0.06184(13) 0.79577(15) 0.0192(3) Uani 1 1 d . . . . .
H16A H 0.7968 0.0459 0.8795 0.023 Uiso 1 1 calc R U . . .
H16B H 0.8003 0.0168 0.6875 0.023 Uiso 1 1 calc R U . . .
C4 C 0.75244(8) 0.62222(14) 0.85169(15) 0.0200(3) Uani 1 1 d . . . . .
H4 H 0.6917 0.6185 0.7998 0.024 Uiso 1 1 calc R U . . .
C8 C 0.88028(8) 0.53761(14) 0.86951(14) 0.0189(3) Uani 1 1 d . . . . .
H8 H 0.9192 0.4680 0.8324 0.023 Uiso 1 1 calc R U . . .
C13 C 0.55688(7) 0.16185(14) 0.17338(15) 0.0195(3) Uani 1 1 d . . . . .
H13 H 0.5449 0.0598 0.1243 0.023 Uiso 1 1 calc R U . . .
C14 C 0.61719(7) 0.18268(14) 0.29903(15) 0.0183(3) Uani 1 1 d . . . . .
H14 H 0.6514 0.0954 0.3509 0.022 Uiso 1 1 calc R U . . .
C12 C 0.51240(8) 0.27397(15) 0.11208(15) 0.0190(3) Uani 1 1 d . . . . .
C11 C 0.52783(8) 0.40597(14) 0.16994(15) 0.0205(3) Uani 1 1 d . . . . .
H11 H 0.4922 0.4922 0.1199 0.025 Uiso 1 1 calc R U . . .
C18 C 0.92180(7) 0.20635(14) 0.72513(14) 0.0175(3) Uani 1 1 d . . . . .
C5 C 0.78099(9) 0.71948(15) 0.96357(16) 0.0235(3) Uani 1 1 d . . . . .
H5 H 0.7425 0.7905 0.9999 0.028 Uiso 1 1 calc R U . . .
C6 C 0.85900(9) 0.72547(15) 1.02876(16) 0.0237(3) Uani 1 1 d . . . . .
H6 H 0.8813 0.8003 1.1171 0.028 Uiso 1 1 calc R U . . .
C17 C 0.91073(7) 0.00337(14) 0.84961(15) 0.0199(3) Uani 1 1 d . . . . .
H17A H 0.9309 0.0123 0.9727 0.024 Uiso 1 1 calc R U . . .
H17B H 0.9122 -0.1054 0.8178 0.024 Uiso 1 1 calc R U . . .
C7 C 0.90842(8) 0.63573(14) 0.98085(15) 0.0220(3) Uani 1 1 d . . . . .
H7 H 0.9693 0.6421 1.0305 0.026 Uiso 1 1 calc R U . . .

loop_
_atom_site_aniso_label
_atom_site_aniso_U_11
_atom_site_aniso_U_22
_atom_site_aniso_U_33
_atom_site_aniso_U_23
_atom_site_aniso_U_13
_atom_site_aniso_U_12
Cl1 0.0241(2) 0.0258(2) 0.02032(19) -0.00126(11) -0.00295(13) -0.00304(12)
O2 0.0199(5) 0.0184(5) 0.0247(5) 0.0032(4) 0.0063(4) 0.0036(4)
O1 0.0231(5) 0.0223(5) 0.0260(5) 0.0029(4) 0.0075(4) -0.0017(4)
N3 0.0183(5) 0.0142(5) 0.0165(5) -0.0004(4) 0.0039(4) -0.0002(4)
N1 0.0175(5) 0.0147(5) 0.0148(5) -0.0007(4) 0.0018(4) 0.0010(4)
N2 0.0183(5) 0.0168(5) 0.0149(5) -0.0013(4) 0.0018(4) -0.0005(4)
C1 0.0179(6) 0.0150(6) 0.0169(6) -0.0002(5) 0.0058(5) -0.0003(5)
C2 0.0172(6) 0.0140(6) 0.0168(6) 0.0004(4) 0.0054(4) 0.0002(4)
C3 0.0213(6) 0.0122(6) 0.0158(6) 0.0015(5) 0.0033(5) -0.0012(5)
C9 0.0177(6) 0.0170(6) 0.0161(6) -0.0003(5) 0.0052(5) 0.0000(5)
C15 0.0176(6) 0.0150(6) 0.0157(6) 0.0011(5) 0.0022(5) 0.0022(5)
C10 0.0238(6) 0.0168(6) 0.0170(6) -0.0008(5) 0.0028(5) 0.0011(5)
C16 0.0210(6) 0.0149(6) 0.0217(6) 0.0023(5) 0.0053(5) 0.0016(5)
C4 0.0235(6) 0.0148(6) 0.0219(6) 0.0002(5) 0.0059(5) 0.0000(5)
C8 0.0223(6) 0.0160(6) 0.0174(6) 0.0016(5) 0.0028(5) -0.0006(5)
C13 0.0214(6) 0.0185(6) 0.0189(6) -0.0021(5) 0.0058(5) -0.0021(5)
C14 0.0192(6) 0.0169(6) 0.0194(6) -0.0004(5) 0.0059(5) 0.0006(5)
C12 0.0186(6) 0.0232(7) 0.0148(6) -0.0006(5) 0.0035(5) -0.0023(5)
C11 0.0235(6) 0.0197(6) 0.0172(6) 0.0014(5) 0.0026(5) 0.0023(5)
C18 0.0186(6) 0.0167(6) 0.0156(6) -0.0016(5) 0.0012(5) 0.0001(5)
C5 0.0327(8) 0.0152(6) 0.0244(7) -0.0015(5) 0.0102(6) 0.0002(5)
C6 0.0346(8) 0.0166(6) 0.0187(6) -0.0010(5) 0.0044(5) -0.0048(5)
C17 0.0221(6) 0.0167(6) 0.0209(6) 0.0033(5) 0.0055(5) 0.0022(5)
C7 0.0254(7) 0.0182(6) 0.0199(6) 0.0010(5) 0.0006(5) -0.0038(5)

loop_
_atom_type_symbol
_atom_type_description
_atom_type_scat_dispersion_real
_atom_type_scat_dispersion_imag
_atom_type_scat_source
C C 0.0181 0.0091 'International Tables Vol C Tables 4.2.6.8 and 6.1.1.4'
H H 0.0000 0.0000 'International Tables Vol C Tables 4.2.6.8 and 6.1.1.4'
Cl Cl 0.3639 0.7018 'International Tables Vol C Tables 4.2.6.8 and 6.1.1.4'
N N 0.0311 0.0180 'International Tables Vol C Tables 4.2.6.8 and 6.1.1.4'
O O 0.0492 0.0322 'International Tables Vol C Tables 4.2.6.8 and 6.1.1.4'

loop_
_geom_angle_atom_site_label_1
_geom_angle_atom_site_label_2
_geom_angle_atom_site_label_3
_geom_angle
_geom_angle_site_symmetry_1
_geom_angle_site_symmetry_3
_geom_angle_publ_flag
C18 O2 C17 109.99(10) . . ?
C2 N3 C1 103.41(10) . . ?
N2 N1 C15 119.60(10) . . ?
C2 N1 N2 109.75(10) . . ?
C2 N1 C15 130.63(11) . . ?
C1 N2 N1 102.48(10) . . ?
N3 C1 C9 123.12(11) . . ?
N2 C1 N3 114.69(11) . . ?
N2 C1 C9 122.17(12) . . ?
N3 C2 N1 109.66(11) . . ?
N3 C2 C3 123.76(11) . . ?
N1 C2 C3 126.54(12) . . ?
C4 C3 C2 117.85(12) . . ?
C8 C3 C2 122.61(12) . . ?
C8 C3 C4 119.49(12) . . ?
C10 C9 C1 120.28(12) . . ?
C10 C9 C14 119.51(12) . . ?
C14 C9 C1 120.18(12) . . ?
N1 C15 H15 108.8 . . ?
N1 C15 C16 116.32(11) . . ?
N1 C15 C18 112.29(10) . . ?
C16 C15 H15 108.8 . . ?
C16 C15 C18 101.59(10) . . ?
C18 C15 H15 108.8 . . ?
C9 C10 H10 119.9 . . ?
C11 C10 C9 120.21(12) . . ?
C11 C10 H10 119.9 . . ?
C15 C16 H16A 111.6 . . ?
C15 C16 H16B 111.6 . . ?
H16A C16 H16B 109.4 . . ?
C17 C16 C15 100.67(10) . . ?
C17 C16 H16A 111.6 . . ?
C17 C16 H16B 111.6 . . ?
C3 C4 H4 119.9 . . ?
C5 C4 C3 120.30(13) . . ?
C5 C4 H4 119.9 . . ?
C3 C8 H8 120.1 . . ?
C7 C8 C3 119.82(12) . . ?
C7 C8 H8 120.1 . . ?
C14 C13 H13 120.7 . . ?
C12 C13 H13 120.7 . . ?
C12 C13 C14 118.70(13) . . ?
C9 C14 H14 119.7 . . ?
C13 C14 C9 120.65(12) . . ?
C13 C14 H14 119.7 . . ?
C13 C12 Cl1 119.09(11) . . ?
C11 C12 Cl1 119.12(11) . . ?
C11 C12 C13 121.77(12) . . ?
C10 C11 H11 120.4 . . ?
C12 C11 C10 119.12(13) . . ?
C12 C11 H11 120.4 . . ?
O2 C18 C15 109.23(11) . . ?
O1 C18 O2 123.24(12) . . ?
O1 C18 C15 127.53(12) . . ?
C4 C5 H5 120.1 . . ?
C6 C5 C4 119.87(13) . . ?
C6 C5 H5 120.1 . . ?
C5 C6 H6 120.0 . . ?
C7 C6 C5 120.06(13) . . ?
C7 C6 H6 120.0 . . ?
O2 C17 C16 104.71(10) . . ?
O2 C17 H17A 110.8 . . ?
O2 C17 H17B 110.8 . . ?
C16 C17 H17A 110.8 . . ?
C16 C17 H17B 110.8 . . ?
H17A C17 H17B 108.9 . . ?
C8 C7 H7 119.8 . . ?
C6 C7 C8 120.44(13) . . ?
C6 C7 H7 119.8 . . ?

loop_
_geom_bond_atom_site_label_1
_geom_bond_atom_site_label_2
_geom_bond_distance
_geom_bond_site_symmetry_2
_geom_bond_publ_flag
Cl1 C12 1.7452(14) . ?
O2 C18 1.3382(16) . ?
O2 C17 1.4708(15) . ?
O1 C18 1.2030(18) . ?
N3 C1 1.3643(17) . ?
N3 C2 1.3244(17) . ?
N1 N2 1.3633(15) . ?
N1 C2 1.3604(17) . ?
N1 C15 1.4506(16) . ?
N2 C1 1.3282(17) . ?
C1 C9 1.4698(17) . ?
C2 C3 1.4746(18) . ?
C3 C4 1.4016(18) . ?
C3 C8 1.3974(18) . ?
C9 C10 1.3953(18) . ?
C9 C14 1.3957(18) . ?
C15 H15 1.0950 . ?
C15 C16 1.5274(18) . ?
C15 C18 1.5292(18) . ?
C10 H10 1.0850 . ?
C10 C11 1.3911(18) . ?
C16 H16A 1.0950 . ?
C16 H16B 1.0950 . ?
C16 C17 1.5230(17) . ?
C4 H4 1.0850 . ?
C4 C5 1.3918(19) . ?
C8 H8 1.0850 . ?
C8 C7 1.3928(19) . ?
C13 H13 1.0850 . ?
C13 C14 1.3903(18) . ?
C13 C12 1.385(2) . ?
C14 H14 1.0850 . ?
C12 C11 1.385(2) . ?
C11 H11 1.0850 . ?
C5 H5 1.0850 . ?
C5 C6 1.391(2) . ?
C6 H6 1.0850 . ?
C6 C7 1.390(2) . ?
C17 H17A 1.0950 . ?
C17 H17B 1.0950 . ?
C7 H7 1.0850 . ?

loop_
_geom_torsion_atom_site_label_1
_geom_torsion_atom_site_label_2
_geom_torsion_atom_site_label_3
_geom_torsion_atom_site_label_4
_geom_torsion
_geom_torsion_site_symmetry_1
_geom_torsion_site_symmetry_2
_geom_torsion_site_symmetry_3
_geom_torsion_site_symmetry_4
_geom_torsion_publ_flag
Cl1 C12 C11 C10 178.44(10) . . . . ?
N3 C1 C9 C10 7.21(19) . . . . ?
N3 C1 C9 C14 -170.68(12) . . . . ?
N3 C2 C3 C4 35.54(18) . . . . ?
N3 C2 C3 C8 -141.85(13) . . . . ?
N1 N2 C1 N3 1.22(14) . . . . ?
N1 N2 C1 C9 -176.96(11) . . . . ?
N1 C2 C3 C4 -141.93(13) . . . . ?
N1 C2 C3 C8 40.68(19) . . . . ?
N1 C15 C16 C17 157.43(10) . . . . ?
N1 C15 C18 O2 -150.98(11) . . . . ?
N1 C15 C18 O1 29.17(19) . . . . ?
N2 N1 C2 N3 0.62(14) . . . . ?
N2 N1 C2 C3 178.38(11) . . . . ?
N2 N1 C15 C16 -32.60(16) . . . . ?
N2 N1 C15 C18 83.81(14) . . . . ?
N2 C1 C9 C10 -174.76(12) . . . . ?
N2 C1 C9 C14 7.36(19) . . . . ?
C1 N3 C2 N1 0.13(13) . . . . ?
C1 N3 C2 C3 -177.71(11) . . . . ?
C1 C9 C10 C11 -176.72(12) . . . . ?
C1 C9 C14 C13 178.53(12) . . . . ?
C2 N3 C1 N2 -0.88(14) . . . . ?
C2 N3 C1 C9 177.29(11) . . . . ?
C2 N1 N2 C1 -1.08(13) . . . . ?
C2 N1 C15 C16 145.64(13) . . . . ?
C2 N1 C15 C18 -97.94(15) . . . . ?
C2 C3 C4 C5 -179.63(12) . . . . ?
C2 C3 C8 C7 179.16(12) . . . . ?
C3 C4 C5 C6 0.8(2) . . . . ?
C3 C8 C7 C6 -0.2(2) . . . . ?
C9 C10 C11 C12 -1.4(2) . . . . ?
C15 N1 N2 C1 177.51(11) . . . . ?
C15 N1 C2 N3 -177.76(12) . . . . ?
C15 N1 C2 C3 0.0(2) . . . . ?
C15 C16 C17 O2 -33.80(12) . . . . ?
C10 C9 C14 C13 0.63(19) . . . . ?
C16 C15 C18 O2 -26.00(13) . . . . ?
C16 C15 C18 O1 154.14(13) . . . . ?
C4 C3 C8 C7 1.81(19) . . . . ?
C4 C5 C6 C7 0.8(2) . . . . ?
C8 C3 C4 C5 -2.15(19) . . . . ?
C13 C12 C11 C10 -0.1(2) . . . . ?
C14 C9 C10 C11 1.17(19) . . . . ?
C14 C13 C12 Cl1 -176.67(10) . . . . ?
C14 C13 C12 C11 1.9(2) . . . . ?
C12 C13 C14 C9 -2.12(19) . . . . ?
C18 O2 C17 C16 19.09(13) . . . . ?
C18 C15 C16 C17 35.20(12) . . . . ?
C5 C6 C7 C8 -1.2(2) . . . . ?
C17 O2 C18 O1 -175.59(12) . . . . ?
C17 O2 C18 C15 4.54(13) . . . . ?
